data_7703593
loop_
_publ_author_name
'Anamika, ?'
'Yadav, Dharmendra Kumar'
'Manar, Krishna K.'
'Yadav, Chote Lal'
'Kumar, Kamlesh'
'Ganesan, Vellaichamy'
'Drew, Michael G. B.'
'Singh, Nanhai'

_publ_section_title
;
 New heteroleptic [Ni(ii) 1,1-dithiolate-phosphine] complexes: synthesis,
 characterization and electrocatalytic oxygen evolution studies.
;
_journal_issue 11
_journal_name_full 'Dalton transactions (Cambridge, England : 2003)'
_journal_page_first 3592
_journal_page_last 3605
_journal_paper_doi 10.1039/c9dt04923a
_journal_volume 49
_journal_year 2020
_chemical_formula_moiety 'C35 H34 Ni O2 P2 S2, H2 O'
_chemical_formula_sum 'C35 H36 Ni O3 P2 S2'
_chemical_formula_weight 689.41
_space_group_crystal_system orthorhombic
_space_group_IT_number 61
_space_group_name_Hall '-P 2ac 2ab'
_space_group_name_H-M_alt 'P b c a'
_atom_sites_solution_hydrogens mixed
_audit_creation_date 2019-12-24
_audit_creation_method
;
Olex2 1.2
(compiled 2018.05.29 svn.r3508 for OlexSys, GUI svn.r5506)
;
_audit_update_record
;
2019-12-24 deposited with the CCDC.	2020-02-24 downloaded from the CCDC.
;
_cell_angle_alpha 90
_cell_angle_beta 90
_cell_angle_gamma 90
_cell_formula_units_Z 8
_cell_length_a 19.7845(9)
_cell_length_b 15.2433(6)
_cell_length_c 22.3400(9)
_cell_measurement_temperature 100(2)
_cell_volume 6737.3(5)
_computing_molecular_graphics 'Olex2 (Dolomanov et al., 2009)'
_computing_publication_material 'Olex2 (Dolomanov et al., 2009)'
_computing_structure_refinement 'ShelXL (Sheldrick, 2015)'
_diffrn_ambient_temperature 273.15
_diffrn_measured_fraction_theta_full 0.999
_diffrn_measured_fraction_theta_max 0.998
_diffrn_radiation_type MoK\a
_diffrn_radiation_wavelength 0.71073
_diffrn_reflns_av_R_equivalents 0.0909
_diffrn_reflns_av_unetI/netI 0.0425
_diffrn_reflns_Laue_measured_fraction_full 0.999
_diffrn_reflns_Laue_measured_fraction_max 0.998
_diffrn_reflns_limit_h_max 26
_diffrn_reflns_limit_h_min -26
_diffrn_reflns_limit_k_max 20
_diffrn_reflns_limit_k_min -20
_diffrn_reflns_limit_l_max 29
_diffrn_reflns_limit_l_min -29
_diffrn_reflns_number 103324
_diffrn_reflns_point_group_measured_fraction_full 0.999
_diffrn_reflns_point_group_measured_fraction_max 0.998
_diffrn_reflns_theta_full 25.242
_diffrn_reflns_theta_max 28.307
_diffrn_reflns_theta_min 2.094
_exptl_absorpt_coefficient_mu 0.828
_exptl_crystal_density_diffrn 1.359
_exptl_crystal_description needle
_exptl_crystal_F_000 2880
_refine_diff_density_max 0.899
_refine_diff_density_min -0.577
_refine_diff_density_rms 0.116
_refine_ls_extinction_method none
_refine_ls_goodness_of_fit_ref 1.189
_refine_ls_hydrogen_treatment mixed
_refine_ls_matrix_type full
_refine_ls_number_parameters 396
_refine_ls_number_reflns 8373
_refine_ls_number_restraints 3
_refine_ls_restrained_S_all 1.189
_refine_ls_R_factor_all 0.0838
_refine_ls_R_factor_gt 0.0451
_refine_ls_shift/su_max 0.001
_refine_ls_shift/su_mean 0.000
_refine_ls_structure_factor_coef Fsqd
_refine_ls_weighting_details 'w=1/[\s^2^(Fo^2^)+(0.0664P)^2^+8.4018P] where P=(Fo^2^+2Fc^2^)/3'
_refine_ls_weighting_scheme calc
_refine_ls_wR_factor_gt 0.1112
_refine_ls_wR_factor_ref 0.1569
_reflns_Friedel_coverage 0.000
_reflns_number_gt 5963
_reflns_number_total 8373
_reflns_threshold_expression 'I > 2\s(I)'
_cod_data_source_file c9dt04923a2.cif
_cod_data_source_block shelx
_cod_depositor_comments 'Adding full bibliography for 7703591--7703594.cif.'
_cod_database_code 7703593
_shelx_shelxl_version_number 2018/3
_shelx_space_group_comment
;
The symmetry employed for this shelxl refinement is uniquely defined
by the following loop, which should always be used as a source of
symmetry information in preference to the above space-group names.
They are only intended as comments.
;
_olex2_refinement_description
;
1. Fixed Uiso
 At 1.2 times of:
  All C(H) groups, All C(H,H) groups, All P(H,H) groups
 At 1.5 times of:
  All C(H,H,H) groups
2. Restrained distances
 O1W-H1WB = O1W-H1WA
 0.85 with sigma of 0.02
 H1WB-H1WA
 1.375 with sigma of 0.02
3.a Secondary CH2 refined with riding coordinates:
 C3(H3A,H3B), C2(H2A,H2B), C16(H16A,H16B), C18(H18A,H18B)
3.b Aromatic/amide H refined with riding coordinates:
 C32(H32), C33(H33), C34(H34), C35(H35), C36(H36), C42(H42), C43(H43),
 C44(H44), C45(H45), C46(H46), C52(H52), C53(H53), C54(H54), C55(H55), C56(H56),
  C62(H62), C63(H63), C64(H64), C65(H65), C66(H66)
3.c Idealised Me refined as rotating group:
 C171(H17A,H17B,H17C), C172(H17D,H17E,H17F)
;
_olex2_submission_special_instructions 'No special instructions were received'

loop_
_space_group_symop_operation_xyz
'x, y, z'
'-x+1/2, -y, z+1/2'
'-x, y+1/2, -z+1/2'
'x+1/2, -y+1/2, -z'
'-x, -y, -z'
'x-1/2, y, -z-1/2'
'x, -y-1/2, z-1/2'
'-x-1/2, y-1/2, z'

loop_
_atom_site_label
_atom_site_type_symbol
_atom_site_fract_x
_atom_site_fract_y
_atom_site_fract_z
_atom_site_U_iso_or_equiv
_atom_site_adp_type
_atom_site_occupancy
_atom_site_site_symmetry_order
_atom_site_calc_flag
_atom_site_refinement_flags_posn
_atom_site_refinement_flags_adp
_atom_site_refinement_flags_occupancy
_atom_site_disorder_assembly
_atom_site_disorder_group
C3 C 0.59116(17) 0.7817(2) 0.21747(15) 0.0261(7) Uani 1 1 d . . . . .
H3A H 0.578387 0.830834 0.242646 0.031 Uiso 1 1 calc R . . . .
H3B H 0.623956 0.802271 0.188402 0.031 Uiso 1 1 calc R . . . .
C2 C 0.52871(16) 0.7459(2) 0.18510(15) 0.0258(7) Uani 1 1 d . . . . .
H2A H 0.542529 0.710642 0.151095 0.031 Uiso 1 1 calc R . . . .
H2B H 0.501311 0.794135 0.170472 0.031 Uiso 1 1 calc R . . . .
C12 C 0.53183(16) 0.48369(19) 0.38458(14) 0.0208(6) Uani 1 1 d . . . . .
C14 C 0.52118(16) 0.42874(19) 0.43310(13) 0.0193(6) Uani 1 1 d . . . . .
C15 C 0.45646(16) 0.3826(2) 0.43979(14) 0.0210(6) Uani 1 1 d . . . . .
C16 C 0.44804(17) 0.3218(2) 0.49293(15) 0.0257(7) Uani 1 1 d . . . . .
H16A H 0.415862 0.276411 0.482302 0.031 Uiso 1 1 calc R . . . .
H16B H 0.428793 0.355080 0.525791 0.031 Uiso 1 1 calc R . . . .
C17 C 0.51281(17) 0.2779(2) 0.51478(14) 0.0248(7) Uani 1 1 d . . . . .
C18 C 0.56366(17) 0.3508(2) 0.52853(14) 0.0234(7) Uani 1 1 d . . . . .
H18A H 0.548495 0.382158 0.563844 0.028 Uiso 1 1 calc R . . . .
H18B H 0.606818 0.324023 0.538063 0.028 Uiso 1 1 calc R . . . .
C19 C 0.57424(16) 0.4163(2) 0.47856(14) 0.0215(6) Uani 1 1 d . . . . .
C171 C 0.49673(19) 0.2253(2) 0.57161(16) 0.0318(8) Uani 1 1 d . . . . .
H17A H 0.536578 0.194820 0.584630 0.048 Uiso 1 1 calc GR . . . .
H17B H 0.461636 0.183596 0.563166 0.048 Uiso 1 1 calc GR . . . .
H17C H 0.481940 0.264505 0.602576 0.048 Uiso 1 1 calc GR . . . .
C172 C 0.5419(2) 0.2160(2) 0.46752(16) 0.0337(8) Uani 1 1 d . . . . .
H17D H 0.553580 0.248898 0.432360 0.050 Uiso 1 1 calc GR . . . .
H17E H 0.508804 0.172403 0.457411 0.050 Uiso 1 1 calc GR . . . .
H17F H 0.581570 0.187861 0.483108 0.050 Uiso 1 1 calc GR . . . .
C31 C 0.42476(16) 0.7543(2) 0.27770(14) 0.0213(6) Uani 1 1 d . . . . .
C32 C 0.42888(18) 0.8458(2) 0.27070(16) 0.0280(7) Uani 1 1 d . . . . .
H32 H 0.458754 0.869919 0.243110 0.034 Uiso 1 1 calc R . . . .
C33 C 0.3879(2) 0.8999(2) 0.30533(18) 0.0352(9) Uani 1 1 d . . . . .
H33 H 0.390561 0.960397 0.300587 0.042 Uiso 1 1 calc R . . . .
C34 C 0.34343(18) 0.8652(2) 0.34663(18) 0.0339(8) Uani 1 1 d . . . . .
H34 H 0.316874 0.902131 0.369956 0.041 Uiso 1 1 calc R . . . .
C35 C 0.33858(17) 0.7753(2) 0.35312(16) 0.0280(7) Uani 1 1 d . . . . .
H35 H 0.307934 0.751726 0.380275 0.034 Uiso 1 1 calc R . . . .
C36 C 0.37933(16) 0.7198(2) 0.31921(15) 0.0233(7) Uani 1 1 d . . . . .
H36 H 0.376231 0.659425 0.324272 0.028 Uiso 1 1 calc R . . . .
C41 C 0.42425(16) 0.61477(19) 0.18917(14) 0.0200(6) Uani 1 1 d . . . . .
C42 C 0.4405(2) 0.5279(2) 0.17753(16) 0.0325(8) Uani 1 1 d . . . . .
H42 H 0.476825 0.501697 0.196979 0.039 Uiso 1 1 calc R . . . .
C43 C 0.4024(2) 0.4803(2) 0.13676(18) 0.0429(10) Uani 1 1 d . . . . .
H43 H 0.412752 0.421740 0.129386 0.051 Uiso 1 1 calc R . . . .
C44 C 0.3494(2) 0.5191(2) 0.10728(17) 0.0353(9) Uani 1 1 d . . . . .
H44 H 0.324755 0.487201 0.079311 0.042 Uiso 1 1 calc R . . . .
C45 C 0.33252(18) 0.6048(2) 0.11880(16) 0.0311(8) Uani 1 1 d . . . . .
H45 H 0.296687 0.630777 0.098525 0.037 Uiso 1 1 calc R . . . .
C46 C 0.36898(17) 0.6526(2) 0.16077(15) 0.0264(7) Uani 1 1 d . . . . .
H46 H 0.356408 0.709903 0.169830 0.032 Uiso 1 1 calc R . . . .
C51 C 0.68460(16) 0.7539(2) 0.31371(15) 0.0237(7) Uani 1 1 d . . . . .
C52 C 0.73255(17) 0.8113(2) 0.28956(16) 0.0269(7) Uani 1 1 d . . . . .
H52 H 0.736701 0.816894 0.248270 0.032 Uiso 1 1 calc R . . . .
C53 C 0.77378(17) 0.8598(2) 0.32704(17) 0.0310(8) Uani 1 1 d . . . . .
H53 H 0.804859 0.898956 0.310912 0.037 Uiso 1 1 calc R . . . .
C54 C 0.76891(18) 0.8500(2) 0.38864(18) 0.0337(8) Uani 1 1 d . . . . .
H54 H 0.797033 0.882321 0.413690 0.040 Uiso 1 1 calc R . . . .
C55 C 0.7224(2) 0.7926(2) 0.41282(17) 0.0350(8) Uani 1 1 d . . . . .
H55 H 0.719685 0.785582 0.454100 0.042 Uiso 1 1 calc R . . . .
C56 C 0.67981(17) 0.7453(2) 0.37555(15) 0.0268(7) Uani 1 1 d . . . . .
H56 H 0.647831 0.707699 0.392010 0.032 Uiso 1 1 calc R . . . .
C61 C 0.68692(17) 0.6338(2) 0.21540(16) 0.0262(7) Uani 1 1 d . . . . .
C62 C 0.6866(2) 0.6397(3) 0.15312(17) 0.0365(9) Uani 1 1 d . . . . .
H62 H 0.656028 0.676448 0.133908 0.044 Uiso 1 1 calc R . . . .
C63 C 0.7323(2) 0.5902(3) 0.11981(18) 0.0438(10) Uani 1 1 d . . . . .
H63 H 0.731534 0.593734 0.078253 0.053 Uiso 1 1 calc R . . . .
C64 C 0.7783(2) 0.5365(3) 0.1473(2) 0.0435(10) Uani 1 1 d . . . . .
H64 H 0.809254 0.504953 0.124539 0.052 Uiso 1 1 calc R . . . .
C65 C 0.77875(18) 0.5293(2) 0.2089(2) 0.0377(9) Uani 1 1 d . . . . .
H65 H 0.809514 0.492195 0.227653 0.045 Uiso 1 1 calc R . . . .
C66 C 0.73279(17) 0.5778(2) 0.24308(17) 0.0305(8) Uani 1 1 d . . . . .
H66 H 0.732898 0.572595 0.284562 0.037 Uiso 1 1 calc R . . . .
Ni1 Ni 0.54833(2) 0.60900(3) 0.29673(2) 0.01913(12) Uani 1 1 d . . . . .
O1W O 0.71623(17) 0.6068(2) 0.51781(18) 0.0616(9) Uani 1 1 d D . . . .
O15 O 0.40889(11) 0.39185(14) 0.40476(10) 0.0232(5) Uani 1 1 d . . . . .
O19 O 0.62727(12) 0.45807(15) 0.47786(10) 0.0274(5) Uani 1 1 d . . . . .
P2 P 0.47925(4) 0.67865(5) 0.23752(4) 0.02011(18) Uani 1 1 d . . . . .
S11 S 0.47423(4) 0.51235(5) 0.32911(3) 0.01998(17) Uani 1 1 d . . . . .
S13 S 0.60515(4) 0.54075(5) 0.36705(4) 0.02311(18) Uani 1 1 d . . . . .
P1 P 0.62873(4) 0.69437(5) 0.26363(4) 0.02170(18) Uani 1 1 d . . . . .
H1WA H 0.7078(18) 0.5621(19) 0.4959(14) 0.026 Uiso 1 1 d DR . . . .
H1WB H 0.6864(16) 0.613(2) 0.5451(12) 0.026 Uiso 1 1 d DR . . . .

loop_
_atom_site_aniso_label
_atom_site_aniso_U_11
_atom_site_aniso_U_22
_atom_site_aniso_U_33
_atom_site_aniso_U_23
_atom_site_aniso_U_13
_atom_site_aniso_U_12
C3 0.0253(17) 0.0281(16) 0.0248(16) 0.0071(13) -0.0044(13) -0.0066(14)
C2 0.0231(16) 0.0317(17) 0.0226(16) 0.0072(14) -0.0047(13) -0.0062(14)
C12 0.0262(16) 0.0173(14) 0.0190(15) -0.0031(12) 0.0028(13) 0.0054(12)
C14 0.0228(15) 0.0179(13) 0.0170(14) -0.0013(11) 0.0020(12) 0.0044(12)
C15 0.0244(16) 0.0196(14) 0.0190(14) -0.0015(12) 0.0044(13) 0.0039(12)
C16 0.0275(17) 0.0273(16) 0.0223(16) 0.0057(13) -0.0001(13) 0.0020(13)
C17 0.0305(17) 0.0227(15) 0.0212(16) 0.0056(13) -0.0020(13) 0.0036(13)
C18 0.0277(16) 0.0247(15) 0.0178(14) 0.0020(13) 0.0006(13) 0.0061(13)
C19 0.0240(16) 0.0204(14) 0.0200(15) -0.0025(12) 0.0034(13) 0.0076(12)
C171 0.038(2) 0.0303(17) 0.0270(17) 0.0109(15) -0.0025(15) 0.0001(16)
C172 0.050(2) 0.0236(16) 0.0270(18) -0.0039(14) -0.0057(17) 0.0111(16)
C31 0.0242(15) 0.0179(14) 0.0217(15) 0.0018(12) -0.0068(13) 0.0002(12)
C32 0.0275(17) 0.0198(15) 0.0366(19) 0.0062(14) -0.0086(15) -0.0016(13)
C33 0.037(2) 0.0172(15) 0.051(2) -0.0020(15) -0.0128(18) 0.0041(14)
C34 0.0287(18) 0.0269(17) 0.046(2) -0.0082(16) -0.0099(17) 0.0125(15)
C35 0.0244(16) 0.0284(17) 0.0311(18) -0.0005(14) -0.0051(14) 0.0048(14)
C36 0.0225(16) 0.0193(14) 0.0282(16) -0.0019(13) -0.0044(13) -0.0008(12)
C41 0.0231(15) 0.0176(14) 0.0195(14) 0.0008(11) 0.0037(12) -0.0023(12)
C42 0.044(2) 0.0254(17) 0.0280(18) -0.0008(14) -0.0002(16) 0.0089(15)
C43 0.069(3) 0.0238(17) 0.036(2) -0.0082(16) -0.001(2) 0.0017(19)
C44 0.045(2) 0.0323(19) 0.0288(18) -0.0034(15) -0.0026(17) -0.0145(17)
C45 0.0245(17) 0.0380(19) 0.0309(18) -0.0051(15) -0.0033(15) -0.0035(15)
C46 0.0247(16) 0.0236(16) 0.0310(17) -0.0026(14) 0.0002(14) 0.0013(13)
C51 0.0202(15) 0.0254(16) 0.0256(16) -0.0015(13) -0.0035(13) 0.0016(13)
C52 0.0239(16) 0.0264(16) 0.0303(17) -0.0028(14) 0.0017(14) -0.0011(13)
C53 0.0225(16) 0.0258(17) 0.045(2) -0.0038(16) 0.0007(15) 0.0014(14)
C54 0.0259(17) 0.0298(18) 0.045(2) -0.0096(16) -0.0122(16) 0.0008(14)
C55 0.043(2) 0.0328(19) 0.0295(18) -0.0056(15) -0.0084(17) 0.0016(16)
C56 0.0271(17) 0.0234(16) 0.0298(17) -0.0016(13) -0.0039(14) -0.0002(13)
C61 0.0210(15) 0.0283(16) 0.0294(17) -0.0047(14) 0.0014(14) -0.0078(13)
C62 0.035(2) 0.048(2) 0.0270(18) -0.0082(17) 0.0043(16) -0.0100(17)
C63 0.042(2) 0.056(3) 0.034(2) -0.0161(19) 0.0130(18) -0.018(2)
C64 0.037(2) 0.036(2) 0.057(3) -0.024(2) 0.014(2) -0.0149(18)
C65 0.0232(17) 0.0285(18) 0.061(3) -0.0118(18) 0.0049(17) -0.0088(14)
C66 0.0260(17) 0.0278(17) 0.0376(19) -0.0064(15) 0.0017(15) -0.0088(14)
Ni1 0.0198(2) 0.0189(2) 0.0186(2) 0.00311(15) -0.00011(15) 0.00057(15)
O1W 0.0369(18) 0.070(2) 0.078(3) 0.015(2) 0.0068(17) -0.0081(17)
O15 0.0249(11) 0.0243(11) 0.0204(11) 0.0011(9) -0.0024(9) 0.0020(9)
O19 0.0254(12) 0.0307(12) 0.0262(12) 0.0018(10) -0.0023(10) 0.0008(10)
P2 0.0213(4) 0.0191(4) 0.0200(4) 0.0038(3) -0.0022(3) -0.0023(3)
S11 0.0229(4) 0.0179(3) 0.0192(4) 0.0021(3) 0.0001(3) 0.0009(3)
S13 0.0217(4) 0.0243(4) 0.0233(4) 0.0045(3) -0.0006(3) 0.0020(3)
P1 0.0202(4) 0.0236(4) 0.0213(4) 0.0019(3) -0.0005(3) -0.0028(3)

loop_
_atom_type_symbol
_atom_type_description
_atom_type_scat_dispersion_real
_atom_type_scat_dispersion_imag
_atom_type_scat_source
C C 0.0033 0.0016 'International Tables Vol C Tables 4.2.6.8 and 6.1.1.4'
H H 0.0000 0.0000 'International Tables Vol C Tables 4.2.6.8 and 6.1.1.4'
Ni Ni 0.3393 1.1124 'International Tables Vol C Tables 4.2.6.8 and 6.1.1.4'
O O 0.0106 0.0060 'International Tables Vol C Tables 4.2.6.8 and 6.1.1.4'
P P 0.1023 0.0942 'International Tables Vol C Tables 4.2.6.8 and 6.1.1.4'
S S 0.1246 0.1234 'International Tables Vol C Tables 4.2.6.8 and 6.1.1.4'

loop_
_geom_angle_atom_site_label_1
_geom_angle_atom_site_label_2
_geom_angle_atom_site_label_3
_geom_angle
_geom_angle_site_symmetry_1
_geom_angle_site_symmetry_3
_geom_angle_publ_flag
H3A C3 H3B 108.2 . . ?
C2 C3 H3A 109.8 . . ?
C2 C3 H3B 109.8 . . ?
C2 C3 P1 109.4(2) . . ?
P1 C3 H3A 109.8 . . ?
P1 C3 H3B 109.8 . . ?
C3 C2 H2A 109.9 . . ?
C3 C2 H2B 109.9 . . ?
C3 C2 P2 109.1(2) . . ?
H2A C2 H2B 108.3 . . ?
P2 C2 H2A 109.9 . . ?
P2 C2 H2B 109.9 . . ?
C14 C12 S11 127.6(3) . . ?
C14 C12 S13 127.3(3) . . ?
S13 C12 S11 105.12(17) . . ?
C12 C14 C15 120.1(3) . . ?
C12 C14 C19 120.6(3) . . ?
C15 C14 C19 119.3(3) . . ?
C14 C15 C16 117.9(3) . . ?
O15 C15 C14 123.1(3) . . ?
O15 C15 C16 118.9(3) . . ?
C15 C16 H16A 108.5 . . ?
C15 C16 H16B 108.5 . . ?
C15 C16 C17 115.2(3) . . ?
H16A C16 H16B 107.5 . . ?
C17 C16 H16A 108.5 . . ?
C17 C16 H16B 108.5 . . ?
C16 C17 C18 107.4(3) . . ?
C16 C17 C171 108.7(3) . . ?
C16 C17 C172 111.5(3) . . ?
C18 C17 C171 110.5(3) . . ?
C172 C17 C18 109.8(3) . . ?
C172 C17 C171 109.0(3) . . ?
C17 C18 H18A 108.5 . . ?
C17 C18 H18B 108.5 . . ?
H18A C18 H18B 107.5 . . ?
C19 C18 C17 115.0(3) . . ?
C19 C18 H18A 108.5 . . ?
C19 C18 H18B 108.5 . . ?
C14 C19 C18 119.7(3) . . ?
O19 C19 C14 122.2(3) . . ?
O19 C19 C18 118.1(3) . . ?
C17 C171 H17A 109.5 . . ?
C17 C171 H17B 109.5 . . ?
C17 C171 H17C 109.5 . . ?
H17A C171 H17B 109.5 . . ?
H17A C171 H17C 109.5 . . ?
H17B C171 H17C 109.5 . . ?
C17 C172 H17D 109.5 . . ?
C17 C172 H17E 109.5 . . ?
C17 C172 H17F 109.5 . . ?
H17D C172 H17E 109.5 . . ?
H17D C172 H17F 109.5 . . ?
H17E C172 H17F 109.5 . . ?
C32 C31 P2 122.7(3) . . ?
C36 C31 C32 119.1(3) . . ?
C36 C31 P2 118.1(2) . . ?
C31 C32 H32 120.2 . . ?
C33 C32 C31 119.5(3) . . ?
C33 C32 H32 120.2 . . ?
C32 C33 H33 119.5 . . ?
C34 C33 C32 121.0(3) . . ?
C34 C33 H33 119.5 . . ?
C33 C34 H34 120.2 . . ?
C33 C34 C35 119.6(3) . . ?
C35 C34 H34 120.2 . . ?
C34 C35 H35 119.8 . . ?
C34 C35 C36 120.3(3) . . ?
C36 C35 H35 119.8 . . ?
C31 C36 H36 119.8 . . ?
C35 C36 C31 120.4(3) . . ?
C35 C36 H36 119.8 . . ?
C42 C41 C46 119.6(3) . . ?
C42 C41 P2 119.0(3) . . ?
C46 C41 P2 121.3(2) . . ?
C41 C42 H42 120.1 . . ?
C41 C42 C43 119.8(4) . . ?
C43 C42 H42 120.1 . . ?
C42 C43 H43 119.9 . . ?
C44 C43 C42 120.3(3) . . ?
C44 C43 H43 119.9 . . ?
C43 C44 H44 119.8 . . ?
C45 C44 C43 120.5(3) . . ?
C45 C44 H44 119.8 . . ?
C44 C45 H45 120.0 . . ?
C44 C45 C46 120.0(3) . . ?
C46 C45 H45 120.0 . . ?
C41 C46 C45 119.9(3) . . ?
C41 C46 H46 120.1 . . ?
C45 C46 H46 120.1 . . ?
C52 C51 P1 119.2(3) . . ?
C56 C51 C52 119.2(3) . . ?
C56 C51 P1 121.6(3) . . ?
C51 C52 H52 120.0 . . ?
C53 C52 C51 120.1(3) . . ?
C53 C52 H52 120.0 . . ?
C52 C53 H53 119.9 . . ?
C52 C53 C54 120.2(3) . . ?
C54 C53 H53 119.9 . . ?
C53 C54 H54 119.9 . . ?
C55 C54 C53 120.2(3) . . ?
C55 C54 H54 119.9 . . ?
C54 C55 H55 120.0 . . ?
C54 C55 C56 120.0(4) . . ?
C56 C55 H55 120.0 . . ?
C51 C56 H56 119.8 . . ?
C55 C56 C51 120.4(3) . . ?
C55 C56 H56 119.8 . . ?
C62 C61 P1 123.6(3) . . ?
C66 C61 C62 119.1(3) . . ?
C66 C61 P1 117.3(3) . . ?
C61 C62 H62 120.1 . . ?
C63 C62 C61 119.7(4) . . ?
C63 C62 H62 120.1 . . ?
C62 C63 H63 119.5 . . ?
C64 C63 C62 121.0(4) . . ?
C64 C63 H63 119.5 . . ?
C63 C64 H64 120.0 . . ?
C63 C64 C65 119.9(4) . . ?
C65 C64 H64 120.0 . . ?
C64 C65 H65 120.1 . . ?
C64 C65 C66 119.8(4) . . ?
C66 C65 H65 120.1 . . ?
C61 C66 C65 120.4(4) . . ?
C61 C66 H66 119.8 . . ?
C65 C66 H66 119.8 . . ?
P2 Ni1 S11 96.20(3) . . ?
P2 Ni1 S13 170.89(4) . . ?
P2 Ni1 P1 87.76(3) . . ?
S13 Ni1 S11 77.80(3) . . ?
P1 Ni1 S11 174.45(4) . . ?
P1 Ni1 S13 98.73(3) . . ?
H1WA O1W H1WB 111(3) . . ?
C2 P2 Ni1 108.95(11) . . ?
C31 P2 C2 106.05(16) . . ?
C31 P2 C41 106.19(14) . . ?
C31 P2 Ni1 112.45(10) . . ?
C41 P2 C2 103.83(14) . . ?
C41 P2 Ni1 118.40(10) . . ?
C12 S11 Ni1 88.04(11) . . ?
C12 S13 Ni1 88.33(11) . . ?
C3 P1 Ni1 109.06(11) . . ?
C51 P1 C3 103.28(15) . . ?
C51 P1 C61 103.42(15) . . ?
C51 P1 Ni1 122.17(11) . . ?
C61 P1 C3 106.82(17) . . ?
C61 P1 Ni1 110.95(11) . . ?

loop_
_geom_bond_atom_site_label_1
_geom_bond_atom_site_label_2
_geom_bond_distance
_geom_bond_site_symmetry_2
_geom_bond_publ_flag
C3 H3A 0.9700 . ?
C3 H3B 0.9700 . ?
C3 C2 1.532(4) . ?
C3 P1 1.841(3) . ?
C2 H2A 0.9700 . ?
C2 H2B 0.9700 . ?
C2 P2 1.838(3) . ?
C12 C14 1.386(4) . ?
C12 S11 1.739(3) . ?
C12 S13 1.736(3) . ?
C14 C15 1.469(4) . ?
C14 C19 1.473(4) . ?
C15 C16 1.515(4) . ?
C15 O15 1.232(4) . ?
C16 H16A 0.9700 . ?
C16 H16B 0.9700 . ?
C16 C17 1.526(4) . ?
C17 C18 1.530(5) . ?
C17 C171 1.535(4) . ?
C17 C172 1.529(5) . ?
C18 H18A 0.9700 . ?
C18 H18B 0.9700 . ?
C18 C19 1.512(4) . ?
C19 O19 1.228(4) . ?
C171 H17A 0.9600 . ?
C171 H17B 0.9600 . ?
C171 H17C 0.9600 . ?
C172 H17D 0.9600 . ?
C172 H17E 0.9600 . ?
C172 H17F 0.9600 . ?
C31 C32 1.405(4) . ?
C31 C36 1.394(5) . ?
C31 P2 1.816(3) . ?
C32 H32 0.9300 . ?
C32 C33 1.391(5) . ?
C33 H33 0.9300 . ?
C33 C34 1.380(6) . ?
C34 H34 0.9300 . ?
C34 C35 1.381(5) . ?
C35 H35 0.9300 . ?
C35 C36 1.393(5) . ?
C36 H36 0.9300 . ?
C41 C42 1.387(4) . ?
C41 C46 1.390(5) . ?
C41 P2 1.816(3) . ?
C42 H42 0.9300 . ?
C42 C43 1.388(5) . ?
C43 H43 0.9300 . ?
C43 C44 1.372(6) . ?
C44 H44 0.9300 . ?
C44 C45 1.371(5) . ?
C45 H45 0.9300 . ?
C45 C46 1.390(5) . ?
C46 H46 0.9300 . ?
C51 C52 1.399(5) . ?
C51 C56 1.391(5) . ?
C51 P1 1.816(3) . ?
C52 H52 0.9300 . ?
C52 C53 1.383(5) . ?
C53 H53 0.9300 . ?
C53 C54 1.387(5) . ?
C54 H54 0.9300 . ?
C54 C55 1.380(5) . ?
C55 H55 0.9300 . ?
C55 C56 1.387(5) . ?
C56 H56 0.9300 . ?
C61 C62 1.394(5) . ?
C61 C66 1.391(5) . ?
C61 P1 1.827(4) . ?
C62 H62 0.9300 . ?
C62 C63 1.392(6) . ?
C63 H63 0.9300 . ?
C63 C64 1.371(6) . ?
C64 H64 0.9300 . ?
C64 C65 1.380(6) . ?
C65 H65 0.9300 . ?
C65 C66 1.399(5) . ?
C66 H66 0.9300 . ?
Ni1 P2 2.1784(9) . ?
Ni1 S11 2.2007(9) . ?
Ni1 S13 2.1941(9) . ?
Ni1 P1 2.1841(9) . ?
O1W H1WA 0.855(17) . ?
O1W H1WB 0.854(17) . ?

loop_
_geom_hbond_atom_site_label_D
_geom_hbond_atom_site_label_H
_geom_hbond_atom_site_label_A
_geom_hbond_distance_DH
_geom_hbond_distance_HA
_geom_hbond_distance_DA
_geom_hbond_angle_DHA
_geom_hbond_site_symmetry_A
_geom_hbond_publ_flag
C3 H3B O15 0.97 2.57 3.205(4) 123.0 3_655 yes
C16 H16B S13 0.97 2.95 3.909(4) 170.0 5_666 yes
C18 H18A S11 0.97 2.92 3.877(3) 170.5 5_666 yes
C32 H32 S11 0.93 3.01 3.885(4) 156.9 3_655 yes
C36 H36 S11 0.93 2.97 3.685(3) 135.2 . yes
C42 H42 S11 0.93 2.96 3.459(4) 115.4 . yes
C56 H56 S13 0.93 2.74 3.456(3) 134.6 . yes
O1W H1WA O19 0.855(17) 2.28(3) 3.006(4) 142(3) . yes
O1W H1WB O15 0.854(17) 2.19(2) 3.020(4) 163(3) 5_666 yes
